data_4081686
loop_
_publ_author_name
'Teets, Thomas S.'
'Labinger, Jay A.'
'Bercaw, John E.'

_publ_section_title
;
 A Thermodynamic Analysis of Rhenium(I)--Formyl C--H Bond Formation via
 Base-Assisted Heterolytic H2Cleavage in the Secondary Coordination Sphere
;
_journal_issue 19
_journal_name_full Organometallics
_journal_page_first 5530
_journal_paper_doi 10.1021/om400810v
_journal_volume 32
_journal_year 2013
_chemical_formula_sum 'C29 H29 B2 Cl2 F8 N3 O5 P Re'
_chemical_formula_weight 961.24
_chemical_name_systematic
; 
 ? 
;
_space_group_IT_number 14
_symmetry_cell_setting monoclinic
_symmetry_space_group_name_Hall '-P 2yn'
_symmetry_space_group_name_H-M 'P 1 21/n 1'
_atom_sites_solution_hydrogens geom
_atom_sites_solution_primary direct
_atom_sites_solution_secondary difmap
_audit_creation_method SHELXL-97
_cell_angle_alpha 90.00
_cell_angle_beta 102.108(2)
_cell_angle_gamma 90.00
_cell_formula_units_Z 4
_cell_length_a 14.3448(6)
_cell_length_b 13.5239(5)
_cell_length_c 18.9198(8)
_cell_measurement_reflns_used 9441
_cell_measurement_temperature 100(2)
_cell_measurement_theta_max 38.29
_cell_measurement_theta_min 3.25
_cell_volume 3588.7(3)
_computing_cell_refinement 'Bruker SAINT'
_computing_data_collection 'Bruker APEX2'
_computing_data_reduction 'Bruker SAINT'
_computing_molecular_graphics 'Bruker SHELXTL'
_computing_publication_material 'Bruker SHELXTL'
_computing_structure_refinement 'SHELXL-97 (Sheldrick, 2008)'
_computing_structure_solution 'SHELXS-97 (Sheldrick, 2008)'
_diffrn_ambient_temperature 100(2)
_diffrn_measured_fraction_theta_full 0.999
_diffrn_measured_fraction_theta_max 0.999
_diffrn_measurement_device_type 'Bruker APEX-II CCD'
_diffrn_measurement_method '\f and \w scans'
_diffrn_radiation_monochromator graphite
_diffrn_radiation_source 'fine-focus sealed tube'
_diffrn_radiation_type MoK\a
_diffrn_radiation_wavelength 0.71073
_diffrn_reflns_av_R_equivalents 0.0556
_diffrn_reflns_av_sigmaI/netI 0.0288
_diffrn_reflns_limit_h_max 25
_diffrn_reflns_limit_h_min -27
_diffrn_reflns_limit_k_max 24
_diffrn_reflns_limit_k_min -25
_diffrn_reflns_limit_l_max 35
_diffrn_reflns_limit_l_min -25
_diffrn_reflns_number 249315
_diffrn_reflns_theta_full 42.13
_diffrn_reflns_theta_max 42.13
_diffrn_reflns_theta_min 1.63
_exptl_absorpt_coefficient_mu 3.663
_exptl_absorpt_correction_T_max 0.5585
_exptl_absorpt_correction_T_min 0.3270
_exptl_absorpt_correction_type multi-scan
_exptl_absorpt_process_details sadabs
_exptl_crystal_colour colourless
_exptl_crystal_density_diffrn 1.779
_exptl_crystal_density_method 'not measured'
_exptl_crystal_description block
_exptl_crystal_F_000 1880
_exptl_crystal_size_max 0.39
_exptl_crystal_size_mid 0.22
_exptl_crystal_size_min 0.18
_refine_diff_density_max 1.474
_refine_diff_density_min -1.174
_refine_diff_density_rms 0.167
_refine_ls_extinction_method none
_refine_ls_goodness_of_fit_ref 1.073
_refine_ls_hydrogen_treatment mixed
_refine_ls_matrix_type full
_refine_ls_number_parameters 467
_refine_ls_number_reflns 25270
_refine_ls_number_restraints 1
_refine_ls_restrained_S_all 1.073
_refine_ls_R_factor_all 0.0339
_refine_ls_R_factor_gt 0.0231
_refine_ls_shift/su_max 0.006
_refine_ls_shift/su_mean 0.000
_refine_ls_structure_factor_coef Fsqd
_refine_ls_weighting_details 'calc w=1/[\s^2^(Fo^2^)+(0.0287P)^2^+0.6594P] where P=(Fo^2^+2Fc^2^)/3'
_refine_ls_weighting_scheme calc
_refine_ls_wR_factor_gt 0.0530
_refine_ls_wR_factor_ref 0.0594
_reflns_number_gt 21268
_reflns_number_total 25270
_reflns_threshold_expression >2sigma(I)
_cod_data_source_file om400810v_si_002.cif
_cod_data_source_block 11
_cod_depositor_comments
;
The following automatic conversions were performed:

'_symmetry_cell_setting' value 'Monoclinic' changed to 'monoclinic'
according to /home/saulius/struct/CIF-dictionaries/cif_core.dic
dictionary named 'cif_core.dic' version 2.4.2 from 2011-04-26.

Automatic conversion script
Id: cif_fix_values 1891 2012-01-12 08:04:46Z andrius 
;
_cod_original_sg_symbol_H-M P2(1)/n
_cod_database_code 4081686

loop_
_symmetry_equiv_pos_as_xyz
'x, y, z'
'-x+1/2, y+1/2, -z+1/2'
'-x, -y, -z'
'x-1/2, -y-1/2, z-1/2'

loop_
_atom_site_label
_atom_site_type_symbol
_atom_site_fract_x
_atom_site_fract_y
_atom_site_fract_z
_atom_site_U_iso_or_equiv
_atom_site_adp_type
_atom_site_occupancy
_atom_site_symmetry_multiplicity
_atom_site_calc_flag
_atom_site_refinement_flags
P1 P 0.45305(2) 0.79603(2) 0.307237(15) 0.00949(4) Uani 1 1 d .
Re1 Re 0.441671(3) 0.760236(3) 0.434179(2) 0.00915(1) Uani 1 1 d .
Cl1S Cl 0.99845(5) 0.94637(4) 0.26905(3) 0.04955(13) Uani 1 1 d .
Cl2S Cl 0.84657(3) 0.83890(3) 0.31523(2) 0.03225(8) Uani 1 1 d .
N1 N 0.48985(7) 0.78346(8) 0.14761(5) 0.01275(15) Uani 1 1 d D
H1 H 0.4327(10) 0.7793(14) 0.1479(10) 0.015 Uiso 1 1 d D
N2 N 0.45231(7) 0.78755(8) 0.02290(5) 0.01442(16) Uani 1 1 d .
N3 N 0.58882(7) 0.86801(8) 0.08462(6) 0.01589(17) Uani 1 1 d .
O1 O 0.48380(8) 0.53570(7) 0.40606(6) 0.0250(2) Uani 1 1 d .
O2 O 0.42538(8) 0.70327(9) 0.59109(5) 0.0249(2) Uani 1 1 d .
O3 O 0.39972(7) 0.98380(7) 0.45724(6) 0.02041(17) Uani 1 1 d .
O4 O 0.65713(7) 0.81425(7) 0.49024(5) 0.01871(16) Uani 1 1 d .
O5 O 0.22006(7) 0.72675(8) 0.38608(6) 0.01954(17) Uani 1 1 d .
C1 C 0.46833(9) 0.61537(9) 0.41662(7) 0.01565(19) Uani 1 1 d .
C1S C 0.94480(14) 0.91961(13) 0.34277(9) 0.0313(3) Uani 1 1 d .
H1S1 H 0.9229 0.9817 0.3617 0.038 Uiso 1 1 calc R
H1S2 H 0.9922 0.8884 0.3820 0.038 Uiso 1 1 calc R
C2 C 0.43046(9) 0.72484(9) 0.53442(7) 0.01540(18) Uani 1 1 d .
C3 C 0.41343(8) 0.90252(9) 0.44915(6) 0.01277(17) Uani 1 1 d .
C4 C 0.58051(8) 0.79107(9) 0.46992(6) 0.01305(17) Uani 1 1 d .
C5 C 0.29968(9) 0.73664(8) 0.40215(6) 0.01339(17) Uani 1 1 d .
C11 C 0.34314(8) 0.75695(8) 0.24717(6) 0.01226(16) Uani 1 1 d .
C12 C 0.33910(9) 0.66429(9) 0.21424(6) 0.01550(19) Uani 1 1 d .
H12 H 0.3950 0.6248 0.2202 0.019 Uiso 1 1 calc R
C13 C 0.25363(10) 0.62937(11) 0.17277(7) 0.0210(2) Uani 1 1 d .
H13 H 0.2514 0.5667 0.1498 0.025 Uiso 1 1 calc R
C14 C 0.17205(10) 0.68629(12) 0.16506(7) 0.0224(3) Uani 1 1 d .
H14 H 0.1137 0.6625 0.1368 0.027 Uiso 1 1 calc R
C15 C 0.17500(9) 0.77864(12) 0.19855(8) 0.0217(2) Uani 1 1 d .
H15 H 0.1187 0.8174 0.1932 0.026 Uiso 1 1 calc R
C16 C 0.26024(8) 0.81367(10) 0.23956(7) 0.0169(2) Uani 1 1 d .
H16 H 0.2623 0.8764 0.2625 0.020 Uiso 1 1 calc R
C21 C 0.47415(8) 0.92550(8) 0.28828(6) 0.01188(16) Uani 1 1 d .
C22 C 0.54970(8) 0.97286(9) 0.33490(6) 0.01460(18) Uani 1 1 d .
H22 H 0.5850 0.9382 0.3755 0.018 Uiso 1 1 calc R
C23 C 0.57350(9) 1.06996(9) 0.32240(7) 0.0181(2) Uani 1 1 d .
H23 H 0.6243 1.1019 0.3546 0.022 Uiso 1 1 calc R
C24 C 0.52253(10) 1.12024(10) 0.26236(8) 0.0210(2) Uani 1 1 d .
H24 H 0.5387 1.1865 0.2533 0.025 Uiso 1 1 calc R
C25 C 0.44831(10) 1.07354(10) 0.21600(8) 0.0205(2) Uani 1 1 d .
H25 H 0.4137 1.1082 0.1751 0.025 Uiso 1 1 calc R
C26 C 0.42359(9) 0.97658(9) 0.22830(7) 0.01600(19) Uani 1 1 d .
H26 H 0.3725 0.9453 0.1960 0.019 Uiso 1 1 calc R
C30 C 0.51126(8) 0.81317(8) 0.08367(6) 0.01177(16) Uani 1 1 d .
C31 C 0.54815(8) 0.73217(8) 0.27454(6) 0.01110(15) Uani 1 1 d .
C32 C 0.55686(8) 0.73348(8) 0.20137(6) 0.01173(16) Uani 1 1 d .
C33 C 0.63129(9) 0.68282(9) 0.18026(7) 0.01660(19) Uani 1 1 d .
H33 H 0.6355 0.6824 0.1308 0.020 Uiso 1 1 calc R
C34 C 0.69901(10) 0.63325(10) 0.23073(8) 0.0204(2) Uani 1 1 d .
H34 H 0.7498 0.5995 0.2160 0.024 Uiso 1 1 calc R
C35 C 0.69252(9) 0.63292(10) 0.30279(7) 0.0194(2) Uani 1 1 d .
H35 H 0.7394 0.5998 0.3377 0.023 Uiso 1 1 calc R
C36 C 0.61751(8) 0.68111(9) 0.32373(6) 0.01438(18) Uani 1 1 d .
H36 H 0.6132 0.6793 0.3731 0.017 Uiso 1 1 calc R
C37 C 0.43731(12) 0.84830(12) -0.04230(7) 0.0249(3) Uani 1 1 d .
H37A H 0.4686 0.9125 -0.0309 0.037 Uiso 1 1 calc R
H37B H 0.3688 0.8584 -0.0604 0.037 Uiso 1 1 calc R
H37C H 0.4644 0.8148 -0.0793 0.037 Uiso 1 1 calc R
C38 C 0.38872(10) 0.70201(11) 0.02062(8) 0.0218(2) Uani 1 1 d .
H38A H 0.4203 0.6512 0.0542 0.033 Uiso 1 1 calc R
H38B H 0.3736 0.6750 -0.0285 0.033 Uiso 1 1 calc R
H38C H 0.3297 0.7227 0.0347 0.033 Uiso 1 1 calc R
C39 C 0.64329(11) 0.86124(12) 0.02698(9) 0.0254(3) Uani 1 1 d .
H39A H 0.6202 0.8050 -0.0045 0.038 Uiso 1 1 calc R
H39B H 0.7110 0.8520 0.0486 0.038 Uiso 1 1 calc R
H39C H 0.6349 0.9223 -0.0016 0.038 Uiso 1 1 calc R
C40 C 0.63584(11) 0.92138(11) 0.14925(8) 0.0238(3) Uani 1 1 d .
H40A H 0.5909 0.9308 0.1812 0.036 Uiso 1 1 calc R
H40B H 0.6573 0.9860 0.1354 0.036 Uiso 1 1 calc R
H40C H 0.6909 0.8833 0.1746 0.036 Uiso 1 1 calc R
F1 F 0.29667(7) 0.89195(11) 0.07781(6) 0.0422(3) Uani 1 1 d .
F2 F 0.21194(9) 1.03402(8) 0.05780(8) 0.0481(3) Uani 1 1 d .
F3 F 0.22339(9) 0.93239(10) -0.03607(5) 0.0392(3) Uani 1 1 d .
F4 F 0.13512(6) 0.88661(7) 0.04475(5) 0.02677(18) Uani 1 1 d .
F5 F 0.19733(11) 0.99709(9) 0.55620(8) 0.0530(3) Uani 1 1 d .
F6 F 0.18908(9) 0.95512(12) 0.43824(6) 0.0500(4) Uani 1 1 d .
F7 F 0.09673(7) 0.87673(9) 0.50349(6) 0.0377(3) Uani 1 1 d .
F8 F 0.25662(6) 0.85137(7) 0.52866(5) 0.02674(18) Uani 1 1 d .
B1 B 0.21606(12) 0.93660(12) 0.03604(9) 0.0208(3) Uani 1 1 d .
B2 B 0.18502(11) 0.92140(12) 0.50611(9) 0.0210(3) Uani 1 1 d .

loop_
_atom_site_aniso_label
_atom_site_aniso_U_11
_atom_site_aniso_U_22
_atom_site_aniso_U_33
_atom_site_aniso_U_23
_atom_site_aniso_U_13
_atom_site_aniso_U_12
P1 0.00826(10) 0.01060(11) 0.00959(10) -0.00018(8) 0.00186(8) 0.00119(8)
Re1 0.00865(2) 0.00955(2) 0.00930(2) 0.00000(1) 0.00196(1) 0.00074(1)
Cl1S 0.0620(3) 0.0355(2) 0.0602(3) -0.0032(2) 0.0334(3) -0.0085(2)
Cl2S 0.0360(2) 0.03123(19) 0.02707(17) 0.00150(14) 0.00105(15) -0.00437(15)
N1 0.0098(3) 0.0170(4) 0.0119(4) 0.0007(3) 0.0034(3) -0.0004(3)
N2 0.0133(4) 0.0175(4) 0.0122(4) 0.0001(3) 0.0021(3) -0.0007(3)
N3 0.0129(4) 0.0176(4) 0.0182(4) 0.0014(3) 0.0056(3) -0.0039(3)
O1 0.0271(5) 0.0138(4) 0.0378(6) -0.0010(4) 0.0152(4) 0.0011(3)
O2 0.0296(5) 0.0304(5) 0.0157(4) 0.0060(4) 0.0076(4) 0.0035(4)
O3 0.0187(4) 0.0135(4) 0.0288(5) -0.0039(3) 0.0046(4) 0.0018(3)
O4 0.0123(4) 0.0209(4) 0.0215(4) 0.0005(3) 0.0004(3) 0.0004(3)
O5 0.0126(4) 0.0255(5) 0.0201(4) -0.0002(3) 0.0024(3) -0.0045(3)
C1 0.0161(5) 0.0145(4) 0.0179(5) 0.0011(4) 0.0070(4) 0.0001(3)
C1S 0.0395(9) 0.0230(7) 0.0305(8) 0.0003(5) 0.0052(6) -0.0022(6)
C2 0.0159(5) 0.0162(5) 0.0143(4) 0.0014(3) 0.0039(4) 0.0014(4)
C3 0.0103(4) 0.0142(4) 0.0138(4) -0.0018(3) 0.0023(3) 0.0004(3)
C4 0.0122(4) 0.0139(4) 0.0128(4) 0.0005(3) 0.0019(3) 0.0019(3)
C5 0.0136(4) 0.0139(4) 0.0131(4) -0.0004(3) 0.0036(3) -0.0012(3)
C11 0.0100(4) 0.0167(4) 0.0100(4) -0.0002(3) 0.0020(3) -0.0001(3)
C12 0.0138(4) 0.0177(5) 0.0160(5) -0.0037(4) 0.0054(4) -0.0034(4)
C13 0.0186(5) 0.0274(6) 0.0180(5) -0.0068(4) 0.0064(4) -0.0104(4)
C14 0.0142(5) 0.0389(8) 0.0137(5) -0.0034(5) 0.0021(4) -0.0090(5)
C15 0.0104(4) 0.0345(7) 0.0193(5) 0.0027(5) 0.0013(4) 0.0008(5)
C16 0.0112(4) 0.0234(5) 0.0155(5) -0.0003(4) 0.0014(4) 0.0023(4)
C21 0.0122(4) 0.0115(4) 0.0125(4) 0.0009(3) 0.0038(3) 0.0019(3)
C22 0.0137(4) 0.0155(4) 0.0148(4) 0.0005(3) 0.0035(4) -0.0018(3)
C23 0.0167(5) 0.0159(5) 0.0235(6) -0.0014(4) 0.0086(4) -0.0033(4)
C24 0.0237(6) 0.0130(5) 0.0295(6) 0.0040(4) 0.0127(5) 0.0011(4)
C25 0.0235(6) 0.0157(5) 0.0232(6) 0.0065(4) 0.0074(5) 0.0049(4)
C26 0.0165(5) 0.0156(5) 0.0154(5) 0.0027(3) 0.0022(4) 0.0033(4)
C30 0.0099(4) 0.0135(4) 0.0126(4) 0.0004(3) 0.0039(3) 0.0002(3)
C31 0.0098(4) 0.0116(4) 0.0123(4) -0.0009(3) 0.0031(3) 0.0013(3)
C32 0.0116(4) 0.0118(4) 0.0124(4) -0.0002(3) 0.0038(3) -0.0006(3)
C33 0.0170(5) 0.0185(5) 0.0165(5) -0.0001(4) 0.0085(4) 0.0038(4)
C34 0.0170(5) 0.0233(6) 0.0230(6) 0.0006(4) 0.0094(4) 0.0079(4)
C35 0.0150(5) 0.0231(6) 0.0202(5) 0.0013(4) 0.0043(4) 0.0087(4)
C36 0.0131(4) 0.0158(5) 0.0142(4) -0.0002(3) 0.0026(3) 0.0039(3)
C37 0.0313(7) 0.0272(7) 0.0143(5) 0.0050(5) 0.0006(5) 0.0002(5)
C38 0.0186(5) 0.0259(6) 0.0198(5) -0.0041(4) 0.0017(4) -0.0082(4)
C39 0.0216(6) 0.0264(7) 0.0337(7) 0.0049(5) 0.0181(6) -0.0016(5)
C40 0.0212(6) 0.0221(6) 0.0254(6) 0.0013(5) -0.0011(5) -0.0099(5)
F1 0.0200(5) 0.0761(9) 0.0274(5) -0.0123(5) -0.0017(4) 0.0097(5)
F2 0.0532(7) 0.0231(5) 0.0825(9) -0.0246(5) 0.0474(7) -0.0176(5)
F3 0.0458(7) 0.0515(7) 0.0217(5) -0.0044(4) 0.0104(4) -0.0002(5)
F4 0.0213(4) 0.0189(4) 0.0392(5) -0.0042(3) 0.0044(4) -0.0060(3)
F5 0.0671(9) 0.0315(6) 0.0581(8) -0.0161(6) 0.0080(7) 0.0167(6)
F6 0.0394(6) 0.0783(10) 0.0325(6) 0.0287(6) 0.0082(5) -0.0113(6)
F7 0.0174(4) 0.0488(7) 0.0477(6) 0.0253(5) 0.0088(4) 0.0021(4)
F8 0.0191(4) 0.0252(4) 0.0350(5) -0.0039(4) 0.0036(3) 0.0063(3)
B1 0.0215(7) 0.0194(6) 0.0221(6) -0.0091(5) 0.0065(5) -0.0039(5)
B2 0.0192(6) 0.0222(6) 0.0228(7) 0.0057(5) 0.0075(5) 0.0031(5)

loop_
_atom_type_symbol
_atom_type_description
_atom_type_scat_dispersion_real
_atom_type_scat_dispersion_imag
_atom_type_scat_source
C C 0.0033 0.0016 'International Tables Vol C Tables 4.2.6.8 and 6.1.1.4'
H H 0.0000 0.0000 'International Tables Vol C Tables 4.2.6.8 and 6.1.1.4'
B B 0.0013 0.0007 'International Tables Vol C Tables 4.2.6.8 and 6.1.1.4'
N N 0.0061 0.0033 'International Tables Vol C Tables 4.2.6.8 and 6.1.1.4'
O O 0.0106 0.0060 'International Tables Vol C Tables 4.2.6.8 and 6.1.1.4'
F F 0.0171 0.0103 'International Tables Vol C Tables 4.2.6.8 and 6.1.1.4'
P P 0.1023 0.0942 'International Tables Vol C Tables 4.2.6.8 and 6.1.1.4'
Re Re -1.0185 7.2310 'International Tables Vol C Tables 4.2.6.8 and 6.1.1.4'
Cl Cl 0.1484 0.1585 'International Tables Vol C Tables 4.2.6.8 and 6.1.1.4'

loop_
_geom_angle_atom_site_label_1
_geom_angle_atom_site_label_2
_geom_angle_atom_site_label_3
_geom_angle
C11 P1 C21 108.29(5)
C11 P1 C31 105.19(5)
C21 P1 C31 102.73(5)
C11 P1 Re1 108.83(4)
C21 P1 Re1 115.05(4)
C31 P1 Re1 116.05(4)
C2 Re1 C3 92.13(5)
C2 Re1 C4 90.10(5)
C3 Re1 C4 88.20(5)
C2 Re1 C5 88.28(5)
C3 Re1 C5 88.46(5)
C4 Re1 C5 176.23(5)
C2 Re1 C1 88.83(5)
C3 Re1 C1 178.66(5)
C4 Re1 C1 92.74(5)
C5 Re1 C1 90.64(5)
C2 Re1 P1 177.19(4)
C3 Re1 P1 90.33(3)
C4 Re1 P1 91.34(3)
C5 Re1 P1 90.42(3)
C1 Re1 P1 88.69(3)
C30 N1 C32 122.03(10)
C30 N2 C37 122.76(11)
C30 N2 C38 120.79(10)
C37 N2 C38 115.98(11)
C30 N3 C40 121.62(11)
C30 N3 C39 121.77(11)
C40 N3 C39 115.35(11)
O1 C1 Re1 178.89(12)
Cl1S C1S Cl2S 110.20(10)
O2 C2 Re1 178.58(12)
O3 C3 Re1 178.16(11)
O4 C4 Re1 175.84(11)
O5 C5 Re1 177.12(11)
C12 C11 C16 119.49(11)
C12 C11 P1 119.32(9)
C16 C11 P1 120.85(9)
C13 C12 C11 120.37(12)
C14 C13 C12 119.76(13)
C13 C14 C15 120.36(12)
C16 C15 C14 119.90(13)
C15 C16 C11 120.11(13)
C26 C21 C22 119.17(11)
C26 C21 P1 123.75(9)
C22 C21 P1 116.95(8)
C23 C22 C21 120.68(11)
C22 C23 C24 119.64(12)
C25 C24 C23 119.83(12)
C24 C25 C26 120.94(12)
C25 C26 C21 119.72(12)
N2 C30 N3 122.45(11)
N2 C30 N1 118.05(10)
N3 C30 N1 119.49(10)
C36 C31 C32 117.50(10)
C36 C31 P1 119.12(8)
C32 C31 P1 123.36(8)
C33 C32 C31 120.22(10)
C33 C32 N1 118.26(10)
C31 C32 N1 121.50(10)
C34 C33 C32 120.57(11)
C33 C34 C35 119.87(11)
C36 C35 C34 119.76(12)
C35 C36 C31 122.04(11)
F4 B1 F2 109.90(12)
F4 B1 F3 109.56(12)
F2 B1 F3 110.30(14)
F4 B1 F1 109.76(14)
F2 B1 F1 109.00(13)
F3 B1 F1 108.29(13)
F6 B2 F5 111.75(14)
F6 B2 F7 109.05(13)
F5 B2 F7 109.26(14)
F6 B2 F8 109.74(13)
F5 B2 F8 108.24(13)
F7 B2 F8 108.75(12)

loop_
_geom_bond_atom_site_label_1
_geom_bond_atom_site_label_2
_geom_bond_distance
P1 C11 1.8180(12)
P1 C21 1.8251(11)
P1 C31 1.8285(11)
P1 Re1 2.4887(3)
Re1 C2 1.9949(12)
Re1 C3 1.9989(11)
Re1 C4 2.0082(12)
Re1 C5 2.0248(12)
Re1 C1 2.0367(12)
Cl1S C1S 1.7661(19)
Cl2S C1S 1.7721(18)
N1 C30 1.3692(14)
N1 C32 1.4161(15)
N2 C30 1.3226(15)
N2 C37 1.4600(17)
N2 C38 1.4682(17)
N3 C30 1.3341(15)
N3 C40 1.4578(17)
N3 C39 1.4715(18)
O1 C1 1.1264(15)
O2 C2 1.1282(15)
O3 C3 1.1327(14)
O4 C4 1.1299(14)
O5 C5 1.1265(15)
C11 C12 1.3952(16)
C11 C16 1.3970(17)
C12 C13 1.3922(17)
C13 C14 1.383(2)
C14 C15 1.397(2)
C15 C16 1.3869(18)
C21 C26 1.3950(16)
C21 C22 1.4006(16)
C22 C23 1.3896(17)
C23 C24 1.393(2)
C24 C25 1.382(2)
C25 C26 1.3907(18)
C31 C36 1.3944(16)
C31 C32 1.4160(16)
C32 C33 1.3957(16)
C33 C34 1.3841(18)
C34 C35 1.3859(19)
C35 C36 1.3851(17)
F1 B1 1.394(2)
F2 B1 1.3852(18)
F3 B1 1.3914(19)
F4 B1 1.3829(18)
F5 B2 1.381(2)
F6 B2 1.3754(19)
F7 B2 1.3948(19)
F8 B2 1.3963(18)

loop_
_geom_hbond_atom_site_label_D
_geom_hbond_atom_site_label_H
_geom_hbond_atom_site_label_A
_geom_hbond_distance_DH
_geom_hbond_distance_HA
_geom_hbond_distance_DA
_geom_hbond_angle_DHA
N1 H1 F1 0.823(14) 2.608(18) 3.1687(15) 126.6(16)
